data_8105060
loop_
_publ_author_name
'Lee, See Mun'
'Lo, Kong Mun'
'Tiekink, Edward R.T.'

_publ_section_title
;
 Crystal structure of
 chlorido-diphenyl-(isopropyl(propyl)carbamodithioato-\k2S,S&#x2032;)tin(IV),
 C19H24ClNS2Sn
;
_journal_issue 1
_journal_name_full 'Zeitschrift f\"ur Kristallographie - New Crystal Structures'
_journal_page_first 211
_journal_page_last 214
_journal_paper_doi 10.1515/ncrs-2019-0578
_journal_volume 235
_journal_year 2019
_chemical_formula_moiety 'C19 H24 Cl N S2 Sn '
_chemical_formula_sum 'C19 H24 Cl N S2 Sn'
_chemical_formula_weight 484.67
_space_group_crystal_system triclinic
_space_group_IT_number 2
_space_group_name_Hall '-P 1'
_space_group_name_H-M_alt 'P -1'
_atom_sites_solution_hydrogens geom
_atom_sites_solution_primary direct
_atom_sites_solution_secondary difmap
_audit_creation_method SHELXL-2018/3
_cell_angle_alpha 91.0700(10)
_cell_angle_beta 96.9970(10)
_cell_angle_gamma 98.2220(10)
_cell_formula_units_Z 4
_cell_length_a 10.18940(10)
_cell_length_b 14.0236(2)
_cell_length_c 14.5114(2)
_cell_measurement_reflns_used 35403
_cell_measurement_temperature 100(2)
_cell_measurement_theta_max 76.4010
_cell_measurement_theta_min 3.0660
_cell_volume 2035.59(5)
_computing_cell_refinement 'CrysAlisPro [1]'
_computing_data_collection 'CrysAlisPro [1]'
_computing_data_reduction 'CrysAlisPro [1]'
_computing_molecular_graphics 'ORTEP-3 for Windows [4]'
_computing_publication_material 'SHELXL-2018/3 [3]'
_computing_structure_refinement 'SHELXL-2018/3 [3]'
_computing_structure_solution 'SHELXT 2014/5 [2]'
_diffrn_ambient_temperature 100(2)
_diffrn_detector_area_resol_mean 5.2558
_diffrn_measured_fraction_theta_full 1.000
_diffrn_measured_fraction_theta_max 1.000
_diffrn_measurement_device_type 'XtaLAB Synergy, Dualflex, AtlasS2'
_diffrn_measurement_method '\w scans'
_diffrn_radiation_type CuK\a
_diffrn_radiation_wavelength 1.54184
_diffrn_reflns_av_R_equivalents 0.0338
_diffrn_reflns_av_unetI/netI 0.0206
_diffrn_reflns_Laue_measured_fraction_full 1.000
_diffrn_reflns_Laue_measured_fraction_max 1.000
_diffrn_reflns_limit_h_max 12
_diffrn_reflns_limit_h_min -9
_diffrn_reflns_limit_k_max 16
_diffrn_reflns_limit_k_min -16
_diffrn_reflns_limit_l_max 17
_diffrn_reflns_limit_l_min -17
_diffrn_reflns_number 48998
_diffrn_reflns_point_group_measured_fraction_full 1.000
_diffrn_reflns_point_group_measured_fraction_max 1.000
_diffrn_reflns_theta_full 67.075
_diffrn_reflns_theta_max 67.075
_diffrn_reflns_theta_min 3.070
_diffrn_source 'micro-focus sealed X-ray tube'
_exptl_absorpt_coefficient_mu 13.102
_exptl_absorpt_correction_T_max 1.000
_exptl_absorpt_correction_T_min 0.803
_exptl_absorpt_correction_type gaussian
_exptl_absorpt_process_details 'CrysAlisPro [1]'
_exptl_crystal_colour colourless
_exptl_crystal_density_diffrn 1.581
_exptl_crystal_description prism
_exptl_crystal_F_000 976
_exptl_crystal_size_max 0.162
_exptl_crystal_size_mid 0.091
_exptl_crystal_size_min 0.061
_refine_diff_density_max 0.660
_refine_diff_density_min -0.739
_refine_diff_density_rms 0.081
_refine_ls_extinction_coef .
_refine_ls_extinction_method none
_refine_ls_goodness_of_fit_ref 1.039
_refine_ls_hydrogen_treatment constr
_refine_ls_matrix_type full
_refine_ls_number_parameters 439
_refine_ls_number_reflns 7265
_refine_ls_number_restraints 0
_refine_ls_restrained_S_all 1.039
_refine_ls_R_factor_all 0.0219
_refine_ls_R_factor_gt 0.0211
_refine_ls_shift/su_max 0.003
_refine_ls_shift/su_mean 0.000
_refine_ls_structure_factor_coef Fsqd
_refine_ls_weighting_details 'w=1/[\s^2^(Fo^2^)+(0.0339P)^2^+1.2536P] where P=(Fo^2^+2Fc^2^)/3'
_refine_ls_weighting_scheme calc
_refine_ls_wR_factor_gt 0.0550
_refine_ls_wR_factor_ref 0.0556
_reflns_Friedel_coverage 0.000
_reflns_Friedel_fraction_full .
_reflns_Friedel_fraction_max .
_reflns_number_gt 7034
_reflns_number_total 7265
_reflns_threshold_expression 'I > 2\s(I)'
_cod_data_source_file suppl_ncrs-2019-0578_suppl.cif
_cod_data_source_block shelx
_cod_original_formula_sum 'C19 H24 Cl N S2 Sn '
_cod_database_code 8105060
_shelx_shelxl_version_number 2018/3
_shelx_space_group_comment
;
The symmetry employed for this shelxl refinement is uniquely defined
by the following loop, which should always be used as a source of
symmetry information in preference to the above space-group names.
They are only intended as comments.
;
_shelx_estimated_absorpt_t_min 0.225
_shelx_estimated_absorpt_t_max 0.502

loop_
_space_group_symop_operation_xyz
'x, y, z'
'-x, -y, -z'

loop_
_atom_site_label
_atom_site_type_symbol
_atom_site_fract_x
_atom_site_fract_y
_atom_site_fract_z
_atom_site_U_iso_or_equiv
_atom_site_adp_type
_atom_site_occupancy
_atom_site_site_symmetry_order
_atom_site_calc_flag
_atom_site_refinement_flags_posn
_atom_site_refinement_flags_adp
_atom_site_refinement_flags_occupancy
_atom_site_disorder_assembly
_atom_site_disorder_group
Sn1 Sn 0.29681(2) 0.50913(2) 0.20104(2) 0.01305(5) Uani 1 1 d . . . . .
Cl1 Cl 0.20862(5) 0.58071(4) 0.05728(3) 0.01851(11) Uani 1 1 d . . . . .
S1 S 0.51360(5) 0.54532(4) 0.14276(4) 0.01681(11) Uani 1 1 d . . . . .
S2 S 0.48866(5) 0.44108(4) 0.31606(4) 0.01597(11) Uani 1 1 d . . . . .
N1 N 0.72222(16) 0.49820(12) 0.25025(12) 0.0135(3) Uani 1 1 d . . . . .
C1 C 0.59125(19) 0.49484(14) 0.24007(15) 0.0137(4) Uani 1 1 d . . . . .
C2 C 0.80146(19) 0.54385(15) 0.17977(15) 0.0158(4) Uani 1 1 d . . . . .
H2A H 0.751369 0.528051 0.117246 0.019 Uiso 1 1 calc R U . . .
H2B H 0.886377 0.516830 0.182353 0.019 Uiso 1 1 calc R U . . .
C3 C 0.8326(2) 0.65321(16) 0.19414(16) 0.0186(4) Uani 1 1 d . . . . .
H3A H 0.749904 0.679685 0.203196 0.022 Uiso 1 1 calc R U . . .
H3B H 0.897730 0.669757 0.250525 0.022 Uiso 1 1 calc R U . . .
C4 C 0.8902(2) 0.69760(17) 0.11006(17) 0.0232(5) Uani 1 1 d . . . . .
H4A H 0.967137 0.666869 0.097754 0.035 Uiso 1 1 calc R U . . .
H4B H 0.918710 0.766856 0.122525 0.035 Uiso 1 1 calc R U . . .
H4C H 0.821735 0.687643 0.055785 0.035 Uiso 1 1 calc R U . . .
C5 C 0.7909(2) 0.44837(15) 0.32799(15) 0.0164(4) Uani 1 1 d . . . . .
H5 H 0.735014 0.445690 0.380232 0.020 Uiso 1 1 calc R U . . .
C6 C 0.7961(2) 0.34522(17) 0.29588(17) 0.0227(5) Uani 1 1 d . . . . .
H6A H 0.704979 0.312152 0.277237 0.034 Uiso 1 1 calc R U . . .
H6B H 0.839271 0.311320 0.346844 0.034 Uiso 1 1 calc R U . . .
H6C H 0.847242 0.345735 0.242888 0.034 Uiso 1 1 calc R U . . .
C7 C 0.9288(2) 0.50159(19) 0.36431(17) 0.0257(5) Uani 1 1 d . . . . .
H7A H 0.988322 0.499751 0.316327 0.039 Uiso 1 1 calc R U . . .
H7B H 0.964951 0.470538 0.419793 0.039 Uiso 1 1 calc R U . . .
H7C H 0.921900 0.568770 0.380212 0.039 Uiso 1 1 calc R U . . .
C8 C 0.16850(19) 0.37313(15) 0.18152(15) 0.0146(4) Uani 1 1 d . . . . .
C9 C 0.0589(2) 0.36164(16) 0.11294(15) 0.0173(4) Uani 1 1 d . . . . .
H9 H 0.043024 0.413287 0.073630 0.021 Uiso 1 1 calc R U . . .
C10 C -0.0277(2) 0.27468(17) 0.10167(16) 0.0209(5) Uani 1 1 d . . . . .
H10 H -0.101443 0.266933 0.053980 0.025 Uiso 1 1 calc R U . . .
C11 C -0.0069(2) 0.19963(16) 0.15952(16) 0.0203(5) Uani 1 1 d . . . . .
H11 H -0.066588 0.140654 0.152002 0.024 Uiso 1 1 calc R U . . .
C12 C 0.1018(2) 0.21081(16) 0.22874(17) 0.0212(5) Uani 1 1 d . . . . .
H12 H 0.116048 0.159600 0.268970 0.025 Uiso 1 1 calc R U . . .
C13 C 0.1896(2) 0.29704(16) 0.23909(16) 0.0191(4) Uani 1 1 d . . . . .
H13 H 0.264544 0.304041 0.285818 0.023 Uiso 1 1 calc R U . . .
C14 C 0.25981(19) 0.61706(15) 0.29714(15) 0.0157(4) Uani 1 1 d . . . . .
C15 C 0.1999(2) 0.69557(16) 0.26487(17) 0.0213(5) Uani 1 1 d . . . . .
H15 H 0.178060 0.702168 0.199991 0.026 Uiso 1 1 calc R U . . .
C16 C 0.1719(2) 0.76427(17) 0.32719(18) 0.0252(5) Uani 1 1 d . . . . .
H16 H 0.129483 0.816824 0.304647 0.030 Uiso 1 1 calc R U . . .
C17 C 0.2054(2) 0.75657(17) 0.42163(18) 0.0249(5) Uani 1 1 d . . . . .
H17 H 0.186454 0.803622 0.464100 0.030 Uiso 1 1 calc R U . . .
C18 C 0.2669(2) 0.67945(18) 0.45377(17) 0.0265(5) Uani 1 1 d . . . . .
H18 H 0.291197 0.674272 0.518589 0.032 Uiso 1 1 calc R U . . .
C19 C 0.2932(2) 0.60985(16) 0.39238(16) 0.0211(5) Uani 1 1 d . . . . .
H19 H 0.334301 0.556901 0.415427 0.025 Uiso 1 1 calc R U . . .
Sn2 Sn 0.29554(2) 0.07307(2) 0.68663(2) 0.01405(5) Uani 1 1 d . . . . .
Cl2 Cl 0.09550(5) -0.04057(4) 0.62779(4) 0.02780(13) Uani 1 1 d . . . . .
S3 S 0.21280(5) 0.05799(4) 0.83896(4) 0.01713(11) Uani 1 1 d . . . . .
S4 S 0.47280(5) 0.17403(4) 0.81987(3) 0.01521(10) Uani 1 1 d . . . . .
N2 N 0.37993(17) 0.13865(13) 0.98338(12) 0.0157(4) Uani 1 1 d . . . . .
C20 C 0.36089(19) 0.12676(14) 0.89191(15) 0.0142(4) Uani 1 1 d . . . . .
C21 C 0.2754(2) 0.10127(16) 1.04139(15) 0.0188(4) Uani 1 1 d . . . . .
H21A H 0.187042 0.110172 1.008808 0.023 Uiso 1 1 calc R U . . .
H21B H 0.289763 0.139921 1.100485 0.023 Uiso 1 1 calc R U . . .
C22 C 0.2729(2) -0.00537(18) 1.06352(17) 0.0261(5) Uani 1 1 d . . . . .
H22A H 0.262791 -0.044303 1.004799 0.031 Uiso 1 1 calc R U . . .
H22B H 0.358837 -0.014245 1.099730 0.031 Uiso 1 1 calc R U . . .
C23 C 0.1592(3) -0.0408(2) 1.1184(2) 0.0409(7) Uani 1 1 d . . . . .
H23A H 0.169768 -0.003012 1.177081 0.061 Uiso 1 1 calc R U . . .
H23B H 0.160405 -0.108958 1.131519 0.061 Uiso 1 1 calc R U . . .
H23C H 0.073857 -0.033189 1.082226 0.061 Uiso 1 1 calc R U . . .
C24 C 0.5044(2) 0.19648(17) 1.03192(16) 0.0204(5) Uani 1 1 d . . . . .
H24 H 0.571350 0.205541 0.986660 0.025 Uiso 1 1 calc R U . . .
C25 C 0.5638(2) 0.14378(19) 1.11376(18) 0.0295(5) Uani 1 1 d . . . . .
H25A H 0.503758 0.139210 1.161893 0.044 Uiso 1 1 calc R U . . .
H25B H 0.650969 0.179305 1.139168 0.044 Uiso 1 1 calc R U . . .
H25C H 0.574844 0.078838 1.093002 0.044 Uiso 1 1 calc R U . . .
C26 C 0.4775(2) 0.29593(17) 1.06142(17) 0.0255(5) Uani 1 1 d . . . . .
H26A H 0.432365 0.325542 1.008195 0.038 Uiso 1 1 calc R U . . .
H26B H 0.562325 0.336504 1.083751 0.038 Uiso 1 1 calc R U . . .
H26C H 0.420390 0.289737 1.111310 0.038 Uiso 1 1 calc R U . . .
C27 C 0.2554(2) 0.19319(15) 0.60531(14) 0.0146(4) Uani 1 1 d . . . . .
C28 C 0.1354(2) 0.18840(16) 0.54688(16) 0.0193(4) Uani 1 1 d . . . . .
H28 H 0.067778 0.134397 0.548131 0.023 Uiso 1 1 calc R U . . .
C29 C 0.1140(2) 0.26208(18) 0.48688(17) 0.0248(5) Uani 1 1 d . . . . .
H29 H 0.031710 0.258643 0.447554 0.030 Uiso 1 1 calc R U . . .
C30 C 0.2125(2) 0.34059(16) 0.48420(16) 0.0223(5) Uani 1 1 d . . . . .
H30 H 0.197925 0.390870 0.442903 0.027 Uiso 1 1 calc R U . . .
C31 C 0.3323(2) 0.34577(16) 0.54178(17) 0.0223(5) Uani 1 1 d . . . . .
H31 H 0.399977 0.399531 0.539671 0.027 Uiso 1 1 calc R U . . .
C32 C 0.3538(2) 0.27265(16) 0.60262(15) 0.0179(4) Uani 1 1 d . . . . .
H32 H 0.435819 0.276851 0.642449 0.021 Uiso 1 1 calc R U . . .
C33 C 0.4408(2) -0.01222(16) 0.65181(15) 0.0178(4) Uani 1 1 d . . . . .
C34 C 0.4109(3) -0.11193(17) 0.64007(18) 0.0269(5) Uani 1 1 d . . . . .
H34 H 0.323774 -0.143426 0.646799 0.032 Uiso 1 1 calc R U . . .
C35 C 0.5085(3) -0.16546(18) 0.61846(19) 0.0325(6) Uani 1 1 d . . . . .
H35 H 0.488397 -0.233714 0.612151 0.039 Uiso 1 1 calc R U . . .
C36 C 0.6336(3) -0.12066(19) 0.60616(17) 0.0283(5) Uani 1 1 d . . . . .
H36 H 0.699650 -0.157813 0.591201 0.034 Uiso 1 1 calc R U . . .
C37 C 0.6635(3) -0.0215(2) 0.6156(2) 0.0407(7) Uani 1 1 d . . . . .
H37 H 0.749332 0.009961 0.605666 0.049 Uiso 1 1 calc R U . . .
C38 C 0.5668(3) 0.03219(19) 0.6397(2) 0.0360(7) Uani 1 1 d . . . . .
H38 H 0.588175 0.100249 0.647869 0.043 Uiso 1 1 calc R U . . .

loop_
_atom_site_aniso_label
_atom_site_aniso_U_11
_atom_site_aniso_U_22
_atom_site_aniso_U_33
_atom_site_aniso_U_23
_atom_site_aniso_U_13
_atom_site_aniso_U_12
Sn1 0.00936(7) 0.01564(8) 0.01294(8) 0.00173(5) -0.00201(5) 0.00051(5)
Cl1 0.0171(2) 0.0230(2) 0.0148(2) 0.00385(19) -0.00285(18) 0.00467(18)
S1 0.0116(2) 0.0219(3) 0.0169(3) 0.0065(2) 0.00040(19) 0.00275(18)
S2 0.0118(2) 0.0207(2) 0.0151(3) 0.0042(2) 0.00199(18) 0.00051(18)
N1 0.0113(8) 0.0176(8) 0.0119(9) 0.0009(7) 0.0016(7) 0.0024(6)
C1 0.0124(9) 0.0147(9) 0.0135(10) -0.0007(8) 0.0007(8) 0.0013(7)
C2 0.0113(9) 0.0227(11) 0.0144(11) 0.0011(8) 0.0042(8) 0.0037(8)
C3 0.0142(10) 0.0212(11) 0.0210(12) 0.0018(9) 0.0064(8) 0.0009(8)
C4 0.0180(10) 0.0261(12) 0.0276(13) 0.0097(10) 0.0076(9) 0.0045(9)
C5 0.0142(10) 0.0227(11) 0.0123(10) 0.0023(8) -0.0005(8) 0.0049(8)
C6 0.0237(11) 0.0243(12) 0.0217(12) 0.0043(9) 0.0018(9) 0.0096(9)
C7 0.0150(10) 0.0397(14) 0.0207(12) 0.0031(10) -0.0036(9) 0.0024(9)
C8 0.0117(9) 0.0185(10) 0.0132(10) -0.0004(8) 0.0032(8) -0.0011(7)
C9 0.0142(10) 0.0208(11) 0.0160(11) 0.0016(9) 0.0006(8) 0.0007(8)
C10 0.0148(10) 0.0264(11) 0.0187(12) -0.0021(9) -0.0022(8) -0.0019(8)
C11 0.0169(10) 0.0193(11) 0.0231(12) -0.0015(9) 0.0035(9) -0.0035(8)
C12 0.0209(11) 0.0201(11) 0.0222(12) 0.0062(9) 0.0027(9) 0.0007(8)
C13 0.0148(10) 0.0225(11) 0.0190(11) 0.0035(9) -0.0002(8) 0.0011(8)
C14 0.0098(9) 0.0196(10) 0.0159(11) -0.0006(8) 0.0012(8) -0.0037(8)
C15 0.0192(10) 0.0234(11) 0.0201(12) -0.0007(9) -0.0019(9) 0.0028(9)
C16 0.0228(11) 0.0230(12) 0.0292(14) -0.0018(10) 0.0009(10) 0.0042(9)
C17 0.0250(12) 0.0246(12) 0.0250(13) -0.0038(10) 0.0105(10) -0.0025(9)
C18 0.0342(13) 0.0298(12) 0.0153(12) 0.0020(10) 0.0094(10) -0.0019(10)
C19 0.0210(11) 0.0213(11) 0.0207(12) 0.0060(9) 0.0048(9) 0.0000(8)
Sn2 0.01320(8) 0.01595(8) 0.01125(8) 0.00040(5) -0.00074(5) -0.00186(5)
Cl2 0.0242(3) 0.0283(3) 0.0239(3) 0.0025(2) -0.0059(2) -0.0126(2)
S3 0.0142(2) 0.0213(2) 0.0146(3) 0.0016(2) 0.00180(19) -0.00201(19)
S4 0.0135(2) 0.0192(2) 0.0116(2) 0.00096(19) 0.00075(18) -0.00135(18)
N2 0.0141(8) 0.0218(9) 0.0115(9) 0.0006(7) 0.0018(7) 0.0039(7)
C20 0.0141(9) 0.0145(9) 0.0146(11) 0.0025(8) 0.0011(8) 0.0046(7)
C21 0.0189(10) 0.0268(11) 0.0125(11) 0.0039(9) 0.0059(8) 0.0054(9)
C22 0.0309(12) 0.0290(12) 0.0199(12) 0.0077(10) 0.0060(10) 0.0060(10)
C23 0.0481(16) 0.0379(15) 0.0401(17) 0.0150(13) 0.0203(14) 0.0030(13)
C24 0.0172(10) 0.0295(12) 0.0138(11) -0.0044(9) 0.0008(8) 0.0024(9)
C25 0.0275(12) 0.0362(14) 0.0236(13) -0.0025(11) -0.0079(10) 0.0105(10)
C26 0.0291(12) 0.0242(12) 0.0213(12) 0.0016(10) -0.0002(10) 0.0003(9)
C27 0.0165(10) 0.0181(10) 0.0093(10) -0.0007(8) 0.0023(8) 0.0026(8)
C28 0.0143(10) 0.0228(11) 0.0195(12) 0.0013(9) -0.0008(8) 0.0004(8)
C29 0.0175(11) 0.0324(13) 0.0246(13) 0.0027(10) -0.0013(9) 0.0076(9)
C30 0.0293(12) 0.0201(11) 0.0190(12) 0.0042(9) 0.0040(9) 0.0080(9)
C31 0.0260(11) 0.0185(11) 0.0211(12) -0.0011(9) 0.0041(9) -0.0017(9)
C32 0.0160(10) 0.0223(11) 0.0133(11) -0.0010(9) -0.0011(8) -0.0015(8)
C33 0.0203(10) 0.0211(11) 0.0117(10) -0.0006(8) 0.0009(8) 0.0038(8)
C34 0.0309(13) 0.0191(11) 0.0292(14) 0.0013(10) -0.0005(10) 0.0020(9)
C35 0.0439(15) 0.0195(12) 0.0334(15) -0.0024(11) -0.0032(12) 0.0095(10)
C36 0.0380(14) 0.0330(13) 0.0168(12) -0.0009(10) 0.0003(10) 0.0174(11)
C37 0.0341(14) 0.0322(14) 0.060(2) -0.0022(13) 0.0202(14) 0.0082(11)
C38 0.0307(13) 0.0221(12) 0.058(2) -0.0066(12) 0.0203(13) 0.0020(10)

loop_
_atom_type_symbol
_atom_type_description
_atom_type_scat_dispersion_real
_atom_type_scat_dispersion_imag
_atom_type_scat_source
C C 0.0181 0.0091 'International Tables Vol C Tables 4.2.6.8 and 6.1.1.4'
H H 0.0000 0.0000 'International Tables Vol C Tables 4.2.6.8 and 6.1.1.4'
Cl Cl 0.3639 0.7018 'International Tables Vol C Tables 4.2.6.8 and 6.1.1.4'
N N 0.0311 0.0180 'International Tables Vol C Tables 4.2.6.8 and 6.1.1.4'
S S 0.3331 0.5567 'International Tables Vol C Tables 4.2.6.8 and 6.1.1.4'
Sn Sn 0.0259 5.4591 'International Tables Vol C Tables 4.2.6.8 and 6.1.1.4'

loop_
_geom_angle_atom_site_label_1
_geom_angle_atom_site_label_2
_geom_angle_atom_site_label_3
_geom_angle
_geom_angle_site_symmetry_1
_geom_angle_site_symmetry_3
C14 Sn1 C8 120.63(7) . .
C14 Sn1 S1 113.56(5) . .
C8 Sn1 S1 124.86(5) . .
C14 Sn1 Cl1 97.78(6) . .
C8 Sn1 Cl1 96.95(6) . .
S1 Sn1 Cl1 84.842(17) . .
C14 Sn1 S2 96.00(6) . .
C8 Sn1 S2 94.61(6) . .
S1 Sn1 S2 69.663(16) . .
Cl1 Sn1 S2 154.209(16) . .
C1 S1 Sn1 90.50(7) . .
C1 S2 Sn1 82.87(7) . .
C1 N1 C2 120.18(17) . .
C1 N1 C5 120.56(17) . .
C2 N1 C5 119.03(16) . .
N1 C1 S2 124.21(16) . .
N1 C1 S1 119.06(15) . .
S2 C1 S1 116.73(11) . .
N1 C2 C3 112.53(17) . .
N1 C2 H2A 109.1 . .
C3 C2 H2A 109.1 . .
N1 C2 H2B 109.1 . .
C3 C2 H2B 109.1 . .
H2A C2 H2B 107.8 . .
C4 C3 C2 109.99(19) . .
C4 C3 H3A 109.7 . .
C2 C3 H3A 109.7 . .
C4 C3 H3B 109.7 . .
C2 C3 H3B 109.7 . .
H3A C3 H3B 108.2 . .
C3 C4 H4A 109.5 . .
C3 C4 H4B 109.5 . .
H4A C4 H4B 109.5 . .
C3 C4 H4C 109.5 . .
H4A C4 H4C 109.5 . .
H4B C4 H4C 109.5 . .
N1 C5 C7 112.66(17) . .
N1 C5 C6 108.72(17) . .
C7 C5 C6 112.05(18) . .
N1 C5 H5 107.7 . .
C7 C5 H5 107.7 . .
C6 C5 H5 107.7 . .
C5 C6 H6A 109.5 . .
C5 C6 H6B 109.5 . .
H6A C6 H6B 109.5 . .
C5 C6 H6C 109.5 . .
H6A C6 H6C 109.5 . .
H6B C6 H6C 109.5 . .
C5 C7 H7A 109.5 . .
C5 C7 H7B 109.5 . .
H7A C7 H7B 109.5 . .
C5 C7 H7C 109.5 . .
H7A C7 H7C 109.5 . .
H7B C7 H7C 109.5 . .
C13 C8 C9 119.13(19) . .
C13 C8 Sn1 121.06(15) . .
C9 C8 Sn1 119.75(15) . .
C10 C9 C8 120.3(2) . .
C10 C9 H9 119.9 . .
C8 C9 H9 119.9 . .
C11 C10 C9 120.4(2) . .
C11 C10 H10 119.8 . .
C9 C10 H10 119.8 . .
C10 C11 C12 119.7(2) . .
C10 C11 H11 120.1 . .
C12 C11 H11 120.1 . .
C13 C12 C11 120.0(2) . .
C13 C12 H12 120.0 . .
C11 C12 H12 120.0 . .
C8 C13 C12 120.5(2) . .
C8 C13 H13 119.7 . .
C12 C13 H13 119.7 . .
C19 C14 C15 118.8(2) . .
C19 C14 Sn1 121.01(16) . .
C15 C14 Sn1 120.16(16) . .
C16 C15 C14 120.4(2) . .
C16 C15 H15 119.8 . .
C14 C15 H15 119.8 . .
C17 C16 C15 120.4(2) . .
C17 C16 H16 119.8 . .
C15 C16 H16 119.8 . .
C16 C17 C18 119.3(2) . .
C16 C17 H17 120.4 . .
C18 C17 H17 120.4 . .
C19 C18 C17 120.7(2) . .
C19 C18 H18 119.6 . .
C17 C18 H18 119.6 . .
C18 C19 C14 120.4(2) . .
C18 C19 H19 119.8 . .
C14 C19 H19 119.8 . .
C33 Sn2 C27 120.00(8) . .
C33 Sn2 Cl2 97.65(6) . .
C27 Sn2 Cl2 98.67(6) . .
C33 Sn2 S3 119.88(6) . .
C27 Sn2 S3 118.60(6) . .
Cl2 Sn2 S3 85.842(19) . .
C33 Sn2 S4 91.68(6) . .
C27 Sn2 S4 96.58(6) . .
Cl2 Sn2 S4 154.996(18) . .
S3 Sn2 S4 69.447(16) . .
C20 S3 Sn2 90.27(7) . .
C20 S4 Sn2 83.31(7) . .
C20 N2 C21 121.61(18) . .
C20 N2 C24 121.10(17) . .
C21 N2 C24 117.16(17) . .
N2 C20 S4 124.26(16) . .
N2 C20 S3 118.98(15) . .
S4 C20 S3 116.76(12) . .
N2 C21 C22 113.99(18) . .
N2 C21 H21A 108.8 . .
C22 C21 H21A 108.8 . .
N2 C21 H21B 108.8 . .
C22 C21 H21B 108.8 . .
H21A C21 H21B 107.7 . .
C23 C22 C21 111.5(2) . .
C23 C22 H22A 109.3 . .
C21 C22 H22A 109.3 . .
C23 C22 H22B 109.3 . .
C21 C22 H22B 109.3 . .
H22A C22 H22B 108.0 . .
C22 C23 H23A 109.5 . .
C22 C23 H23B 109.5 . .
H23A C23 H23B 109.5 . .
C22 C23 H23C 109.5 . .
H23A C23 H23C 109.5 . .
H23B C23 H23C 109.5 . .
N2 C24 C25 111.31(19) . .
N2 C24 C26 110.48(18) . .
C25 C24 C26 111.68(19) . .
N2 C24 H24 107.7 . .
C25 C24 H24 107.7 . .
C26 C24 H24 107.7 . .
C24 C25 H25A 109.5 . .
C24 C25 H25B 109.5 . .
H25A C25 H25B 109.5 . .
C24 C25 H25C 109.5 . .
H25A C25 H25C 109.5 . .
H25B C25 H25C 109.5 . .
C24 C26 H26A 109.5 . .
C24 C26 H26B 109.5 . .
H26A C26 H26B 109.5 . .
C24 C26 H26C 109.5 . .
H26A C26 H26C 109.5 . .
H26B C26 H26C 109.5 . .
C32 C27 C28 119.25(19) . .
C32 C27 Sn2 120.41(15) . .
C28 C27 Sn2 119.99(15) . .
C27 C28 C29 120.3(2) . .
C27 C28 H28 119.8 . .
C29 C28 H28 119.8 . .
C30 C29 C28 120.1(2) . .
C30 C29 H29 119.9 . .
C28 C29 H29 119.9 . .
C29 C30 C31 119.9(2) . .
C29 C30 H30 120.0 . .
C31 C30 H30 120.0 . .
C30 C31 C32 120.3(2) . .
C30 C31 H31 119.9 . .
C32 C31 H31 119.9 . .
C27 C32 C31 120.1(2) . .
C27 C32 H32 119.9 . .
C31 C32 H32 119.9 . .
C38 C33 C34 119.1(2) . .
C38 C33 Sn2 119.48(17) . .
C34 C33 Sn2 121.43(17) . .
C33 C34 C35 119.9(2) . .
C33 C34 H34 120.0 . .
C35 C34 H34 120.0 . .
C36 C35 C34 120.6(2) . .
C36 C35 H35 119.7 . .
C34 C35 H35 119.7 . .
C35 C36 C37 119.9(2) . .
C35 C36 H36 120.0 . .
C37 C36 H36 120.0 . .
C36 C37 C38 119.6(3) . .
C36 C37 H37 120.2 . .
C38 C37 H37 120.2 . .
C33 C38 C37 120.9(2) . .
C33 C38 H38 119.6 . .
C37 C38 H38 119.6 . .

loop_
_geom_bond_atom_site_label_1
_geom_bond_atom_site_label_2
_geom_bond_distance
_geom_bond_site_symmetry_2
Sn1 C14 2.143(2) .
Sn1 C8 2.146(2) .
Sn1 S1 2.4501(5) .
Sn1 Cl1 2.4591(5) .
Sn1 S2 2.7049(5) .
S1 C1 1.745(2) .
S2 C1 1.722(2) .
N1 C1 1.319(3) .
N1 C2 1.478(3) .
N1 C5 1.492(3) .
C2 C3 1.526(3) .
C2 H2A 0.9900 .
C2 H2B 0.9900 .
C3 C4 1.523(3) .
C3 H3A 0.9900 .
C3 H3B 0.9900 .
C4 H4A 0.9800 .
C4 H4B 0.9800 .
C4 H4C 0.9800 .
C5 C7 1.521(3) .
C5 C6 1.522(3) .
C5 H5 1.0000 .
C6 H6A 0.9800 .
C6 H6B 0.9800 .
C6 H6C 0.9800 .
C7 H7A 0.9800 .
C7 H7B 0.9800 .
C7 H7C 0.9800 .
C8 C13 1.392(3) .
C8 C9 1.391(3) .
C9 C10 1.394(3) .
C9 H9 0.9500 .
C10 C11 1.382(3) .
C10 H10 0.9500 .
C11 C12 1.390(3) .
C11 H11 0.9500 .
C12 C13 1.392(3) .
C12 H12 0.9500 .
C13 H13 0.9500 .
C14 C19 1.392(3) .
C14 C15 1.395(3) .
C15 C16 1.392(3) .
C15 H15 0.9500 .
C16 C17 1.381(4) .
C16 H16 0.9500 .
C17 C18 1.386(4) .
C17 H17 0.9500 .
C18 C19 1.385(3) .
C18 H18 0.9500 .
C19 H19 0.9500 .
Sn2 C33 2.131(2) .
Sn2 C27 2.133(2) .
Sn2 Cl2 2.4534(5) .
Sn2 S3 2.4622(5) .
Sn2 S4 2.7058(5) .
S3 C20 1.752(2) .
S4 C20 1.712(2) .
N2 C20 1.322(3) .
N2 C21 1.481(3) .
N2 C24 1.493(3) .
C21 C22 1.533(3) .
C21 H21A 0.9900 .
C21 H21B 0.9900 .
C22 C23 1.516(3) .
C22 H22A 0.9900 .
C22 H22B 0.9900 .
C23 H23A 0.9800 .
C23 H23B 0.9800 .
C23 H23C 0.9800 .
C24 C25 1.519(3) .
C24 C26 1.523(3) .
C24 H24 1.0000 .
C25 H25A 0.9800 .
C25 H25B 0.9800 .
C25 H25C 0.9800 .
C26 H26A 0.9800 .
C26 H26B 0.9800 .
C26 H26C 0.9800 .
C27 C32 1.393(3) .
C27 C28 1.393(3) .
C28 C29 1.387(3) .
C28 H28 0.9500 .
C29 C30 1.384(3) .
C29 H29 0.9500 .
C30 C31 1.384(3) .
C30 H30 0.9500 .
C31 C32 1.389(3) .
C31 H31 0.9500 .
C32 H32 0.9500 .
C33 C38 1.378(3) .
C33 C34 1.391(3) .
C34 C35 1.390(4) .
C34 H34 0.9500 .
C35 C36 1.372(4) .
C35 H35 0.9500 .
C36 C37 1.381(4) .
C36 H36 0.9500 .
C37 C38 1.395(4) .
C37 H37 0.9500 .
C38 H38 0.9500 .

loop_
_geom_torsion_atom_site_label_1
_geom_torsion_atom_site_label_2
_geom_torsion_atom_site_label_3
_geom_torsion_atom_site_label_4
_geom_torsion
_geom_torsion_site_symmetry_1
_geom_torsion_site_symmetry_2
_geom_torsion_site_symmetry_3
_geom_torsion_site_symmetry_4
C2 N1 C1 S2 178.37(15) . . . .
C5 N1 C1 S2 4.0(3) . . . .
C2 N1 C1 S1 -0.2(3) . . . .
C5 N1 C1 S1 -174.62(15) . . . .
Sn1 S2 C1 N1 176.94(19) . . . .
Sn1 S2 C1 S1 -4.42(10) . . . .
Sn1 S1 C1 N1 -176.45(16) . . . .
Sn1 S1 C1 S2 4.85(11) . . . .
C1 N1 C2 C3 82.9(2) . . . .
C5 N1 C2 C3 -102.7(2) . . . .
N1 C2 C3 C4 -169.16(17) . . . .
C1 N1 C5 C7 -146.5(2) . . . .
C2 N1 C5 C7 39.0(3) . . . .
C1 N1 C5 C6 88.6(2) . . . .
C2 N1 C5 C6 -85.8(2) . . . .
C13 C8 C9 C10 -0.6(3) . . . .
Sn1 C8 C9 C10 -177.84(16) . . . .
C8 C9 C10 C11 1.1(3) . . . .
C9 C10 C11 C12 -0.6(3) . . . .
C10 C11 C12 C13 -0.5(3) . . . .
C9 C8 C13 C12 -0.5(3) . . . .
Sn1 C8 C13 C12 176.73(17) . . . .
C11 C12 C13 C8 1.0(3) . . . .
C19 C14 C15 C16 -1.2(3) . . . .
Sn1 C14 C15 C16 178.00(16) . . . .
C14 C15 C16 C17 1.2(3) . . . .
C15 C16 C17 C18 -0.2(3) . . . .
C16 C17 C18 C19 -0.9(3) . . . .
C17 C18 C19 C14 0.9(3) . . . .
C15 C14 C19 C18 0.2(3) . . . .
Sn1 C14 C19 C18 -179.03(16) . . . .
C21 N2 C20 S4 175.91(15) . . . .
C24 N2 C20 S4 0.3(3) . . . .
C21 N2 C20 S3 -4.4(3) . . . .
C24 N2 C20 S3 179.93(15) . . . .
Sn2 S4 C20 N2 175.44(18) . . . .
Sn2 S4 C20 S3 -4.23(10) . . . .
Sn2 S3 C20 N2 -175.07(16) . . . .
Sn2 S3 C20 S4 4.62(11) . . . .
C20 N2 C21 C22 83.3(2) . . . .
C24 N2 C21 C22 -100.9(2) . . . .
N2 C21 C22 C23 -176.9(2) . . . .
C20 N2 C24 C25 -132.8(2) . . . .
C21 N2 C24 C25 51.4(2) . . . .
C20 N2 C24 C26 102.5(2) . . . .
C21 N2 C24 C26 -73.3(2) . . . .
C32 C27 C28 C29 -0.2(3) . . . .
Sn2 C27 C28 C29 -173.46(17) . . . .
C27 C28 C29 C30 0.5(4) . . . .
C28 C29 C30 C31 -0.3(4) . . . .
C29 C30 C31 C32 -0.3(3) . . . .
C28 C27 C32 C31 -0.4(3) . . . .
Sn2 C27 C32 C31 172.86(17) . . . .
C30 C31 C32 C27 0.6(3) . . . .
C38 C33 C34 C35 1.4(4) . . . .
Sn2 C33 C34 C35 -179.23(19) . . . .
C33 C34 C35 C36 -1.7(4) . . . .
C34 C35 C36 C37 0.2(4) . . . .
C35 C36 C37 C38 1.5(5) . . . .
C34 C33 C38 C37 0.3(4) . . . .
Sn2 C33 C38 C37 -179.1(2) . . . .
C36 C37 C38 C33 -1.8(5) . . . .
